data_2107162
loop_
_publ_author_name
'Schmitz, D.'

_publ_section_title
;
 Vergleich der Kristallstrukturen von (N H4)3 Zn Cl5 und Ba3 Si S5
;
_journal_name_full 'Acta Crystallographica B (24,1968-38,1982)'
_journal_page_first 518
_journal_page_last 525
_journal_volume 37
_journal_year 1981
_chemical_formula_sum 'Cl5 H12 N3 Zn'
_chemical_name_systematic '(N H4)3 (Zn Cl4) Cl'
_space_group_IT_number 62
_symmetry_space_group_name_Hall '-P 2ac 2n'
_symmetry_space_group_name_H-M 'P n m a'
_cell_angle_alpha 90
_cell_angle_beta 90
_cell_angle_gamma 90
_cell_formula_units_Z 4
_cell_length_a 8.716
_cell_length_b 9.887
_cell_length_c 12.625
_cell_volume 1087.961
_citation_journal_id_ASTM ACBCAR
_cod_data_source_file Schmitz_ACBCAR_1981_1287.cif
_cod_data_source_block H12Cl5N3Zn1
_cod_original_cell_volume 1087.96
_cod_original_formula_sum 'H12 Cl5 N3 Zn1'
_cod_database_code 2107162

loop_
_symmetry_equiv_pos_as_xyz
x,y,z
-x+1/2,-y,z+1/2
x+1/2,-y+1/2,-z+1/2
-x,y+1/2,-z
-x,-y,-z
x-1/2,y,-z-1/2
-x-1/2,y-1/2,z-1/2
x,-y-1/2,z

loop_
_atom_site_label
_atom_site_type_symbol
_atom_site_fract_x
_atom_site_fract_y
_atom_site_fract_z
_atom_site_occupancy
_atom_site_U_iso_or_equiv
_atom_site_attached_hydrogens
Zn1 Zn+2 0.6873 0.25 0.6069 1 0.0 0
Cl1 Cl-1 0.1891 0.9413 0.4365 1 0.0 0
Cl3 Cl-1 0.1316 0.25 0.7193 1 0.0 0
Cl2 Cl-1 0.4632 0.25 0.514 1 0.0 0
N2 N-3 0.5888 0.25 0.045 1 0.0 4
N1 N-3 0.5934 0.4777 0.3252 1 0.0 4
Cl4 Cl-1 0.3403 0.25 0.2355 1 0.0 0
